data_4509674
loop_
_publ_author_name
'Zhu, Yuan-Yuan'
'Wang, Gui-Tao'
'Wang, Ren-Xiao'
'Li, Zhan-Ting'

_publ_section_title
;
 Intramolecular Six-Membered and Three-Center
 C&#x2212;H&#x00B7;&#x00B7;&#x00B7;O Hydrogen Bonding in
 1,4-Diphenyl-1,2,3-Triazoles
;
_journal_issue 11
_journal_name_full 'Crystal Growth &amp; Design'
_journal_page_first 4778
_journal_paper_doi 10.1021/cg9006197
_journal_volume 9
_journal_year 2009
_chemical_formula_sum 'C16 H14 I N3 O2'
_chemical_formula_weight 407.20
_chemical_name_systematic
; 
 ? 
;
_space_group_IT_number 1
_symmetry_cell_setting triclinic
_symmetry_space_group_name_Hall 'P 1'
_symmetry_space_group_name_H-M 'P 1'
_atom_sites_solution_hydrogens geom
_atom_sites_solution_primary direct
_atom_sites_solution_secondary difmap
_audit_creation_method SHELXL-97
_cell_angle_alpha 95.669(4)
_cell_angle_beta 90.190(3)
_cell_angle_gamma 92.231(3)
_cell_formula_units_Z 1
_cell_length_a 4.1191(8)
_cell_length_b 7.3004(15)
_cell_length_c 13.126(3)
_cell_measurement_reflns_used 1706
_cell_measurement_temperature 293(2)
_cell_measurement_theta_max 55.431
_cell_measurement_theta_min 5.612
_cell_volume 392.47(14)
_computing_cell_refinement 'Bruker SMART'
_computing_data_collection 'Bruker SMART'
_computing_data_reduction 'Bruker SHELXTL'
_computing_molecular_graphics 'Bruker SHELXTL'
_computing_publication_material 'Bruker SHELXTL'
_computing_structure_refinement 'SHELXL-97 (Sheldrick, 1997)'
_computing_structure_solution 'SHELXS-97 (Sheldrick, 1990)'
_diffrn_ambient_temperature 293(2)
_diffrn_measured_fraction_theta_full 0.971
_diffrn_measured_fraction_theta_max 0.971
_diffrn_measurement_device_type 'CCD area detector'
_diffrn_measurement_method 'phi and omega scans'
_diffrn_radiation_monochromator graphite
_diffrn_radiation_source 'fine-focus sealed tube'
_diffrn_radiation_type MoK\a
_diffrn_radiation_wavelength 0.71073
_diffrn_reflns_av_R_equivalents 0.0323
_diffrn_reflns_av_sigmaI/netI 0.0318
_diffrn_reflns_limit_h_max 5
_diffrn_reflns_limit_h_min -5
_diffrn_reflns_limit_k_max 9
_diffrn_reflns_limit_k_min -5
_diffrn_reflns_limit_l_max 16
_diffrn_reflns_limit_l_min -14
_diffrn_reflns_number 2304
_diffrn_reflns_theta_full 27.00
_diffrn_reflns_theta_max 27.00
_diffrn_reflns_theta_min 1.56
_exptl_absorpt_coefficient_mu 2.050
_exptl_absorpt_correction_T_max 1.0000
_exptl_absorpt_correction_T_min 0.6081
_exptl_absorpt_correction_type empirical
_exptl_absorpt_process_details sadabs
_exptl_crystal_colour colorless
_exptl_crystal_density_diffrn 1.723
_exptl_crystal_density_method 'not measured'
_exptl_crystal_description prismatic
_exptl_crystal_F_000 200
_exptl_crystal_size_max 0.323
_exptl_crystal_size_mid 0.279
_exptl_crystal_size_min 0.151
_refine_diff_density_max 1.320
_refine_diff_density_min -1.001
_refine_diff_density_rms 0.136
_refine_ls_abs_structure_details 'Flack H D (1983), Acta Cryst. A39, 876-881'
_refine_ls_abs_structure_Flack 0.07(4)
_refine_ls_extinction_method none
_refine_ls_goodness_of_fit_ref 1.049
_refine_ls_hydrogen_treatment constr
_refine_ls_matrix_type full
_refine_ls_number_parameters 201
_refine_ls_number_reflns 1977
_refine_ls_number_restraints 3
_refine_ls_restrained_S_all 1.048
_refine_ls_R_factor_all 0.0482
_refine_ls_R_factor_gt 0.0473
_refine_ls_shift/su_max 0.000
_refine_ls_shift/su_mean 0.000
_refine_ls_structure_factor_coef Fsqd
_refine_ls_weighting_details 'calc w=1/[\s^2^(Fo^2^)+(0.0993P)^2^+0.0000P] where P=(Fo^2^+2Fc^2^)/3'
_refine_ls_weighting_scheme calc
_refine_ls_wR_factor_gt 0.1229
_refine_ls_wR_factor_ref 0.1234
_reflns_number_gt 1925
_reflns_number_total 1977
_reflns_threshold_expression >2sigma(I)
_cod_data_source_file cg9006197sup1.cif
_cod_data_source_block cd2995
_cod_depositor_comments
;
The following automatic conversions were performed:

'_symmetry_cell_setting' value 'Triclinic' changed to 'triclinic'
according to /home/saulius/struct/CIF-dictionaries/cif_core.dic
dictionary named 'cif_core.dic' version 2.4.2 from 2011-04-26.

Automatic conversion script
Id: cif_fix_values 1891 2012-01-12 08:04:46Z andrius 
;
_cod_original_cell_volume 392.47(13)
_cod_original_sg_symbol_H-M P1
_cod_database_code 4509674

loop_
_symmetry_equiv_pos_as_xyz
'x, y, z'

loop_
_atom_site_label
_atom_site_type_symbol
_atom_site_fract_x
_atom_site_fract_y
_atom_site_fract_z
_atom_site_U_iso_or_equiv
_atom_site_adp_type
_atom_site_occupancy
_atom_site_symmetry_multiplicity
_atom_site_calc_flag
_atom_site_refinement_flags
I1 I 0.7948 0.8183 0.8733 0.0550(2) Uani 1 1 d .
O1 O 1.1133(19) 0.1547(10) 0.5597(6) 0.0501(15) Uani 1 1 d .
O2 O 0.3185(19) 0.0605(10) 0.2870(6) 0.0549(16) Uani 1 1 d .
N1 N 0.630(2) 0.3945(11) 0.3330(6) 0.0428(15) Uani 1 1 d .
N2 N 0.577(3) 0.5741(12) 0.3633(7) 0.060(2) Uani 1 1 d .
N3 N 0.662(3) 0.6035(12) 0.4584(7) 0.058(2) Uani 1 1 d .
C1 C 0.757(2) 0.3120(12) 0.4114(7) 0.0431(17) Uani 1 1 d .
H1 H 0.8163 0.1902 0.4107 0.052 Uiso 1 1 calc R
C2 C 0.7807(19) 0.4462(12) 0.4914(7) 0.0391(16) Uani 1 1 d .
C3 C 0.8846(19) 0.4435(11) 0.5969(6) 0.0370(15) Uani 1 1 d .
C4 C 1.057(2) 0.2935(13) 0.6320(7) 0.0391(16) Uani 1 1 d .
C5 C 1.149(3) 0.3013(15) 0.7342(8) 0.0457(19) Uani 1 1 d .
H5 H 1.2566 0.2031 0.7568 0.055 Uiso 1 1 calc R
C6 C 1.086(2) 0.4489(15) 0.8026(7) 0.047(2) Uani 1 1 d .
H6 H 1.1567 0.4525 0.8701 0.057 Uiso 1 1 calc R
C7 C 0.917(2) 0.5920(14) 0.7710(7) 0.0457(18) Uani 1 1 d .
C8 C 0.819(2) 0.5930(13) 0.6683(7) 0.0434(18) Uani 1 1 d .
H8 H 0.7113 0.6928 0.6478 0.052 Uiso 1 1 calc R
C9 C 0.565(2) 0.3272(13) 0.2303(6) 0.0403(16) Uani 1 1 d .
C10 C 0.658(3) 0.4322(18) 0.1524(9) 0.054(2) Uani 1 1 d .
H10 H 0.7695 0.5449 0.1678 0.064 Uiso 1 1 calc R
C11 C 0.586(4) 0.3701(18) 0.0521(10) 0.059(3) Uani 1 1 d .
H11 H 0.6507 0.4407 0.0000 0.071 Uiso 1 1 calc R
C12 C 0.417(3) 0.203(2) 0.0278(8) 0.061(3) Uani 1 1 d .
H12 H 0.3609 0.1630 -0.0397 0.073 Uiso 1 1 calc R
C13 C 0.333(3) 0.0965(15) 0.1054(8) 0.057(2) Uani 1 1 d .
H13 H 0.2291 -0.0181 0.0890 0.068 Uiso 1 1 calc R
C14 C 0.399(2) 0.1549(13) 0.2071(7) 0.0450(17) Uani 1 1 d .
C15 C 1.284(3) 0.0014(14) 0.5883(11) 0.059(2) Uani 1 1 d .
H15A H 1.5021 0.0405 0.6079 0.088 Uiso 1 1 calc R
H15B H 1.2878 -0.0917 0.5313 0.088 Uiso 1 1 calc R
H15C H 1.1760 -0.0480 0.6449 0.088 Uiso 1 1 calc R
C16 C 0.130(3) -0.1073(16) 0.2689(12) 0.067(3) Uani 1 1 d .
H16A H -0.0660 -0.0855 0.2327 0.100 Uiso 1 1 calc R
H16B H 0.0749 -0.1527 0.3331 0.100 Uiso 1 1 calc R
H16C H 0.2524 -0.1967 0.2286 0.100 Uiso 1 1 calc R

loop_
_atom_site_aniso_label
_atom_site_aniso_U_11
_atom_site_aniso_U_22
_atom_site_aniso_U_33
_atom_site_aniso_U_23
_atom_site_aniso_U_13
_atom_site_aniso_U_12
I1 0.0453(3) 0.0642(3) 0.0501(3) -0.0189(2) -0.00072(17) -0.00441(19)
O1 0.051(4) 0.051(4) 0.047(3) -0.004(3) -0.002(3) 0.008(3)
O2 0.062(4) 0.048(4) 0.053(4) 0.005(3) -0.004(3) -0.015(3)
N1 0.052(4) 0.037(4) 0.037(3) 0.000(3) -0.003(3) -0.004(3)
N2 0.095(7) 0.036(4) 0.048(4) -0.005(3) -0.014(4) 0.004(4)
N3 0.090(6) 0.038(4) 0.045(4) -0.004(3) -0.018(4) 0.010(4)
C1 0.053(5) 0.034(4) 0.042(4) 0.001(3) -0.006(4) 0.002(4)
C2 0.037(4) 0.037(4) 0.042(4) -0.002(3) -0.002(3) -0.006(3)
C3 0.034(4) 0.037(4) 0.039(4) 0.000(3) 0.002(3) -0.006(3)
C4 0.038(4) 0.040(4) 0.038(5) 0.002(4) -0.004(3) -0.007(3)
C5 0.049(5) 0.049(5) 0.039(5) 0.006(4) -0.005(4) -0.006(4)
C6 0.046(4) 0.060(5) 0.036(4) 0.003(4) -0.008(3) -0.004(4)
C7 0.038(4) 0.055(5) 0.041(4) -0.005(4) 0.003(3) -0.007(3)
C8 0.042(4) 0.041(4) 0.045(4) -0.002(3) 0.002(3) -0.010(3)
C9 0.041(4) 0.046(4) 0.032(4) -0.003(3) -0.005(3) -0.002(3)
C10 0.050(5) 0.063(6) 0.048(5) 0.006(5) 0.000(5) -0.011(5)
C11 0.071(8) 0.064(7) 0.043(6) 0.009(5) 0.008(5) 0.004(6)
C12 0.063(6) 0.074(8) 0.043(5) -0.010(5) -0.005(4) 0.010(5)
C13 0.066(6) 0.049(5) 0.052(5) -0.011(4) -0.017(5) 0.002(4)
C14 0.042(4) 0.043(4) 0.048(4) -0.004(4) -0.005(3) -0.002(3)
C15 0.061(6) 0.037(4) 0.080(7) 0.006(5) -0.008(5) 0.010(4)
C16 0.062(6) 0.047(5) 0.091(9) 0.005(6) -0.010(6) -0.007(5)

loop_
_atom_type_symbol
_atom_type_description
_atom_type_scat_dispersion_real
_atom_type_scat_dispersion_imag
_atom_type_scat_source
C C 0.0033 0.0016 'International Tables Vol C Tables 4.2.6.8 and 6.1.1.4'
H H 0.0000 0.0000 'International Tables Vol C Tables 4.2.6.8 and 6.1.1.4'
N N 0.0061 0.0033 'International Tables Vol C Tables 4.2.6.8 and 6.1.1.4'
O O 0.0106 0.0060 'International Tables Vol C Tables 4.2.6.8 and 6.1.1.4'
I I -0.4742 1.8119 'International Tables Vol C Tables 4.2.6.8 and 6.1.1.4'

loop_
_geom_angle_atom_site_label_1
_geom_angle_atom_site_label_2
_geom_angle_atom_site_label_3
_geom_angle
C4 O1 C15 118.5(8)
C14 O2 C16 119.0(9)
C1 N1 N2 110.1(8)
C1 N1 C9 131.0(8)
N2 N1 C9 118.7(8)
N3 N2 N1 107.2(8)
N2 N3 C2 110.0(8)
N1 C1 C2 105.2(8)
N1 C1 H1 127.4
C2 C1 H1 127.4
C1 C2 N3 107.5(8)
C1 C2 C3 132.1(8)
N3 C2 C3 120.3(8)
C8 C3 C4 118.0(8)
C8 C3 C2 119.3(8)
C4 C3 C2 122.7(8)
O1 C4 C5 125.7(9)
O1 C4 C3 115.1(8)
C5 C4 C3 119.3(9)
C6 C5 C4 122.0(10)
C6 C5 H5 119.0
C4 C5 H5 119.0
C5 C6 C7 119.7(9)
C5 C6 H6 120.2
C7 C6 H6 120.2
C6 C7 C8 121.1(9)
C6 C7 I1 121.7(7)
C8 C7 I1 117.2(7)
C3 C8 C7 120.0(9)
C3 C8 H8 120.0
C7 C8 H8 120.0
C10 C9 N1 119.7(9)
C10 C9 C14 120.2(9)
N1 C9 C14 120.1(8)
C11 C10 C9 120.0(12)
C11 C10 H10 120.0
C9 C10 H10 120.0
C10 C11 C12 120.7(11)
C10 C11 H11 119.7
C12 C11 H11 119.7
C13 C12 C11 118.9(11)
C13 C12 H12 120.6
C11 C12 H12 120.6
C12 C13 C14 122.0(10)
C12 C13 H13 119.0
C14 C13 H13 119.0
O2 C14 C13 125.3(9)
O2 C14 C9 116.6(8)
C13 C14 C9 118.1(9)
O1 C15 H15A 109.5
O1 C15 H15B 109.5
H15A C15 H15B 109.5
O1 C15 H15C 109.5
H15A C15 H15C 109.5
H15B C15 H15C 109.5
O2 C16 H16A 109.5
O2 C16 H16B 109.5
H16A C16 H16B 109.5
O2 C16 H16C 109.5
H16A C16 H16C 109.5
H16B C16 H16C 109.5

loop_
_geom_bond_atom_site_label_1
_geom_bond_atom_site_label_2
_geom_bond_distance
I1 C7 2.101(10)
O1 C4 1.345(13)
O1 C15 1.424(12)
O2 C14 1.346(12)
O2 C16 1.425(13)
N1 C1 1.357(12)
N1 N2 1.357(12)
N1 C9 1.409(11)
N2 N3 1.290(13)
N3 C2 1.373(12)
C1 C2 1.364(13)
C1 H1 0.9300
C2 C3 1.451(12)
C3 C8 1.401(13)
C3 C4 1.440(12)
C4 C5 1.388(14)
C5 C6 1.367(16)
C5 H5 0.9300
C6 C7 1.373(15)
C6 H6 0.9300
C7 C8 1.406(13)
C8 H8 0.9300
C9 C10 1.384(14)
C9 C14 1.412(13)
C10 C11 1.377(19)
C10 H10 0.9300
C11 C12 1.39(2)
C11 H11 0.9300
C12 C13 1.376(18)
C12 H12 0.9300
C13 C14 1.384(14)
C13 H13 0.9300
C15 H15A 0.9600
C15 H15B 0.9600
C15 H15C 0.9600
C16 H16A 0.9600
C16 H16B 0.9600
C16 H16C 0.9600

loop_
_geom_torsion_atom_site_label_1
_geom_torsion_atom_site_label_2
_geom_torsion_atom_site_label_3
_geom_torsion_atom_site_label_4
_geom_torsion
C1 N1 N2 N3 -1.4(13)
C9 N1 N2 N3 -178.3(9)
N1 N2 N3 C2 1.9(13)
N2 N1 C1 C2 0.4(12)
C9 N1 C1 C2 176.7(9)
N1 C1 C2 N3 0.8(11)
N1 C1 C2 C3 177.0(8)
N2 N3 C2 C1 -1.7(13)
N2 N3 C2 C3 -178.5(9)
C1 C2 C3 C8 -166.5(10)
N3 C2 C3 C8 9.3(12)
C1 C2 C3 C4 14.2(14)
N3 C2 C3 C4 -170.0(9)
C15 O1 C4 C5 -0.6(15)
C15 O1 C4 C3 179.8(8)
C8 C3 C4 O1 -179.8(8)
C2 C3 C4 O1 -0.5(12)
C8 C3 C4 C5 0.6(13)
C2 C3 C4 C5 179.9(8)
O1 C4 C5 C6 179.2(9)
C3 C4 C5 C6 -1.2(15)
C4 C5 C6 C7 2.3(16)
C5 C6 C7 C8 -2.7(14)
C5 C6 C7 I1 177.5(7)
C4 C3 C8 C7 -1.0(12)
C2 C3 C8 C7 179.6(7)
C6 C7 C8 C3 2.1(13)
I1 C7 C8 C3 -178.1(6)
C1 N1 C9 C10 -133.4(11)
N2 N1 C9 C10 42.7(14)
C1 N1 C9 C14 47.8(15)
N2 N1 C9 C14 -136.1(10)
N1 C9 C10 C11 -177.9(11)
C14 C9 C10 C11 0.9(17)
C9 C10 C11 C12 1(2)
C10 C11 C12 C13 -2.5(19)
C11 C12 C13 C14 3.0(18)
C16 O2 C14 C13 -4.8(16)
C16 O2 C14 C9 175.2(9)
C12 C13 C14 O2 178.4(10)
C12 C13 C14 C9 -1.5(16)
C10 C9 C14 O2 179.6(9)
N1 C9 C14 O2 -1.6(13)
C10 C9 C14 C13 -0.5(15)
N1 C9 C14 C13 178.3(9)
